data_7235548
loop_
_publ_author_name
'Song, Xiao-Wei'
'Wen, Hui-Min'
'Ma, Cheng-Bing'
'Cui, Hong-Hua'
'Chen, Hui'
'Chen, Chang-Neng'

_publ_section_title
;
 Efficient photocatalytic hydrogen evolution with end-group-functionalized
 cobaloxime catalysts in combination with graphite-like C3N4
;
_journal_issue 36
_journal_name_full 'RSC Adv.'
_journal_page_first 18853
_journal_paper_doi 10.1039/C4RA01413H
_journal_volume 4
_journal_year 2014
_chemical_formula_sum 'C16 H24 Cl Co N6 O7'
_chemical_formula_weight 506.79
_space_group_IT_number 2
_space_group_name_Hall '-P 1'
_space_group_name_H-M_alt 'P -1'
_symmetry_cell_setting triclinic
_symmetry_space_group_name_H-M 'P -1'
_atom_sites_solution_hydrogens geom
_atom_sites_solution_primary direct
_atom_sites_solution_secondary difmap
_audit_creation_method SHELXL-97
_cell_angle_alpha 111.729(4)
_cell_angle_beta 101.772(3)
_cell_angle_gamma 99.800(3)
_cell_formula_units_Z 2
_cell_length_a 7.9393(3)
_cell_length_b 11.3829(4)
_cell_length_c 13.7720(6)
_cell_measurement_reflns_used 10997
_cell_measurement_temperature 100.00(13)
_cell_measurement_theta_max 25.00
_cell_measurement_theta_min 2.72
_cell_volume 1089.75(9)
_computing_cell_refinement 'CrysAlisPro, Agilent Technologies ,Version 1.171.36.28'
_computing_data_collection 'CrysAlisPro, Agilent Technologies ,Version 1.171.36.28'
_computing_data_reduction 'CrysAlisPro, Agilent Technologies ,Version 1.171.36.28'
_computing_structure_refinement 'Siemens SHELXTL'
_computing_structure_solution 'Siemens SHELXTL'
_diffrn_ambient_temperature 100.00(13)
_diffrn_detector_area_resol_mean 10.5594
_diffrn_measured_fraction_theta_full 0.999
_diffrn_measured_fraction_theta_max 0.999
_diffrn_measurement_device_type 'SuperNova, Dual, Cu at zero, Atlas'
_diffrn_measurement_method 'phi and omega scans'
_diffrn_radiation_monochromator graphite
_diffrn_radiation_source 'fine-focus sealed tube'
_diffrn_radiation_type MoK\a
_diffrn_radiation_wavelength 0.71073
_diffrn_reflns_av_R_equivalents 0.0491
_diffrn_reflns_av_sigmaI/netI 0.0323
_diffrn_reflns_limit_h_max 9
_diffrn_reflns_limit_h_min -9
_diffrn_reflns_limit_k_max 13
_diffrn_reflns_limit_k_min -13
_diffrn_reflns_limit_l_max 16
_diffrn_reflns_limit_l_min -16
_diffrn_reflns_number 19536
_diffrn_reflns_theta_full 25.00
_diffrn_reflns_theta_max 25.00
_diffrn_reflns_theta_min 2.72
_diffrn_standards_decay_% none
_diffrn_standards_interval_count none
_diffrn_standards_interval_time none
_diffrn_standards_number none
_exptl_absorpt_coefficient_mu 0.960
_exptl_absorpt_correction_T_max .866
_exptl_absorpt_correction_T_min .794
_exptl_absorpt_correction_type empirical
_exptl_absorpt_process_details 'CrysAlisPro, Agilent Technologies ,Version 1.171.36.28'
_exptl_crystal_colour brown
_exptl_crystal_density_diffrn 1.544
_exptl_crystal_density_method 'not measured'
_exptl_crystal_description block
_exptl_crystal_F_000 524
_exptl_crystal_size_max .30
_exptl_crystal_size_mid .20
_exptl_crystal_size_min .15
_refine_diff_density_max 0.603
_refine_diff_density_min -0.424
_refine_diff_density_rms 0.077
_refine_ls_extinction_method none
_refine_ls_goodness_of_fit_ref 1.091
_refine_ls_hydrogen_treatment mixed
_refine_ls_matrix_type full
_refine_ls_number_parameters 312
_refine_ls_number_reflns 3842
_refine_ls_number_restraints 4
_refine_ls_restrained_S_all 1.102
_refine_ls_R_factor_gt 0.0409
_refine_ls_shift/su_max 0.001
_refine_ls_shift/su_mean 0.000
_refine_ls_structure_factor_coef Fsqd
_refine_ls_weighting_details 'calc w=1/[\s^2^(Fo^2^)+(0.0233P)^2^+2.7827P] where P=(Fo^2^+2Fc^2^)/3'
_refine_ls_weighting_scheme calc
_refine_ls_wR_factor_gt 0.0930
_refine_ls_wR_factor_ref 0.0955
_reflns_number_gt 3459
_reflns_number_total 3842
_reflns_threshold_expression >2sigma(I)
_cod_data_source_file c4ra01413h2.cif
_cod_data_source_block copyc1
_cod_depositor_comments
;
The following automatic conversions were performed:

data item '_symmetry_cell_setting' value 'Triclinic' was changed to
'triclinic' in accordance with the
/home/saulius/struct/COD-crude-data/automatic-downloads/DataCite-retrospective/RSC/depositions/lib/dictionaries/cif_core.dic
dictionary named 'cif_core.dic' version 2.4.2 last updated on
2011-04-26.

Automatic conversion script
Id: cif_fix_values 6909 2019-04-08 15:41:33Z antanas 
;
_cod_original_cell_volume 1089.74(7)
_cod_original_sg_symbol_H-M P-1
_cod_database_code 7235548
_refine_ls_r_factor_ref 0.0464

loop_
_symmetry_equiv_pos_as_xyz
'x, y, z'
'-x, -y, -z'

loop_
_atom_site_label
_atom_site_type_symbol
_atom_site_fract_x
_atom_site_fract_y
_atom_site_fract_z
_atom_site_U_iso_or_equiv
_atom_site_adp_type
_atom_site_occupancy
_atom_site_symmetry_multiplicity
_atom_site_calc_flag
_atom_site_refinement_flags
Co1 Co 0.57902(5) 0.82971(4) 0.67580(3) 0.01208(12) Uani 1 1 d .
Cl1 Cl 0.38669(10) 0.63041(7) 0.59515(6) 0.02078(18) Uani 1 1 d .
O2 O 0.5299(3) 0.8496(2) 0.87833(17) 0.0194(5) Uani 1 1 d D
O3 O 0.3768(3) 0.8906(2) 0.51584(17) 0.0211(5) Uani 1 1 d D
O4 O 0.6263(3) 0.8017(2) 0.46833(17) 0.0217(5) Uani 1 1 d D
N4 N 0.6828(3) 0.7807(2) 0.5585(2) 0.0157(5) Uani 1 1 d .
O1 O 0.7773(3) 0.7512(2) 0.83044(18) 0.0212(5) Uani 1 1 d D
N3 N 0.4009(3) 0.8941(2) 0.6158(2) 0.0150(5) Uani 1 1 d .
N2 N 0.4730(3) 0.8733(2) 0.7907(2) 0.0154(5) Uani 1 1 d .
N5 N 0.7422(3) 1.0079(2) 0.7472(2) 0.0133(5) Uani 1 1 d .
N1 N 0.7562(3) 0.7584(2) 0.7321(2) 0.0162(5) Uani 1 1 d .
C1 C 0.8488(4) 0.7066(3) 0.6694(3) 0.0178(6) Uani 1 1 d .
C3 C 0.3041(4) 0.9436(3) 0.6772(3) 0.0165(6) Uani 1 1 d .
C7 C 0.1650(4) 1.0056(3) 0.6443(3) 0.0235(7) Uani 1 1 d .
H2A H 0.1614 1.0028 0.5734 0.035 Uiso 1 1 calc R
H2B H 0.1934 1.0953 0.6964 0.035 Uiso 1 1 calc R
H2C H 0.0505 0.9586 0.6419 0.035 Uiso 1 1 calc R
C5 C 0.9752(5) 0.6315(4) 0.6942(3) 0.0282(8) Uani 1 1 d .
H1A H 0.9817 0.6332 0.7651 0.042 Uiso 1 1 calc R
H1B H 1.0916 0.6707 0.6934 0.042 Uiso 1 1 calc R
H1C H 0.9336 0.5422 0.6402 0.042 Uiso 1 1 calc R
C4 C 0.8086(4) 0.7231(3) 0.5666(3) 0.0174(6) Uani 1 1 d .
C2 C 0.3471(4) 0.9313(3) 0.7811(3) 0.0170(6) Uani 1 1 d .
C8 C 0.9014(4) 0.6755(3) 0.4808(3) 0.0248(7) Uani 1 1 d .
H18A H 0.8547 0.6964 0.4210 0.037 Uiso 1 1 calc R
H18B H 0.8816 0.5821 0.4548 0.037 Uiso 1 1 calc R
H18C H 1.0273 0.7176 0.5115 0.037 Uiso 1 1 calc R
C6 C 0.2539(4) 0.9781(4) 0.8662(3) 0.0248(7) Uani 1 1 d .
H17A H 0.3031 0.9598 0.9270 0.037 Uiso 1 1 calc R
H17B H 0.1287 0.9336 0.8357 0.037 Uiso 1 1 calc R
H17C H 0.2700 1.0710 0.8905 0.037 Uiso 1 1 calc R
C10 C 0.8752(4) 1.2057(3) 0.7357(3) 0.0176(6) Uani 1 1 d .
H16A H 0.8875 1.2523 0.6934 0.021 Uiso 1 1 calc R
C9 C 0.7646(4) 1.0788(3) 0.6891(2) 0.0161(6) Uani 1 1 d .
H15A H 0.7035 1.0413 0.6150 0.019 Uiso 1 1 calc R
C12 C 0.9427(4) 1.1898(3) 0.9064(3) 0.0181(6) Uani 1 1 d .
H14A H 1.0019 1.2255 0.9808 0.022 Uiso 1 1 calc R
C13 C 0.8292(4) 1.0635(3) 0.8550(2) 0.0157(6) Uani 1 1 d .
H13A H 0.8127 1.0158 0.8960 0.019 Uiso 1 1 calc R
C11 C 0.9674(4) 1.2624(3) 0.8464(3) 0.0167(6) Uani 1 1 d .
C14 C 1.0935(4) 1.3989(3) 0.9028(3) 0.0221(7) Uani 1 1 d .
O5 O 1.1061(3) 1.4554(2) 0.8358(2) 0.0282(6) Uani 1 1 d .
O7 O 0.3144(4) 0.6946(3) 0.9423(2) 0.0312(6) Uani 1 1 d .
O6 O 1.1727(3) 1.4476(2) 0.9990(2) 0.0334(6) Uani 1 1 d .
N6 N 0.5217(5) 0.7324(4) 1.1615(3) 0.0464(9) Uani 1 1 d .
C16 C 0.4917(5) 0.6528(4) 1.1912(3) 0.0339(9) Uani 1 1 d .
C15 C 0.4525(7) 0.5507(4) 1.2291(4) 0.0447(11) Uani 1 1 d .
H22A H 0.457(7) 0.585(5) 1.296(5) 0.065(17) Uiso 1 1 d .
H22C H 0.536(10) 0.499(7) 1.222(6) 0.12(3) Uiso 1 1 d .
H22B H 0.335(9) 0.491(6) 1.186(5) 0.09(2) Uiso 1 1 d .
H100 H 0.375(6) 0.735(5) 0.917(4) 0.041(13) Uiso 1 1 d .
H101 H 0.376(7) 0.708(5) 1.003(5) 0.060(16) Uiso 1 1 d .
H102 H 1.178(6) 1.531(4) 0.872(3) 0.037(12) Uiso 1 1 d .
H103 H 0.501(5) 0.848(5) 0.487(4) 0.082(18) Uiso 1 1 d D
H104 H 0.654(5) 0.799(5) 0.857(4) 0.073(16) Uiso 1 1 d D

loop_
_atom_site_aniso_label
_atom_site_aniso_U_11
_atom_site_aniso_U_22
_atom_site_aniso_U_33
_atom_site_aniso_U_23
_atom_site_aniso_U_13
_atom_site_aniso_U_12
Co1 0.0120(2) 0.0114(2) 0.0122(2) 0.00490(16) 0.00331(15) 0.00209(15)
Cl1 0.0180(4) 0.0143(4) 0.0252(4) 0.0051(3) 0.0058(3) 0.0004(3)
O2 0.0217(11) 0.0250(12) 0.0163(11) 0.0128(10) 0.0079(9) 0.0057(10)
O3 0.0207(11) 0.0290(13) 0.0161(11) 0.0133(10) 0.0030(9) 0.0065(10)
O4 0.0270(12) 0.0247(13) 0.0134(11) 0.0079(10) 0.0067(9) 0.0065(10)
N4 0.0175(13) 0.0126(13) 0.0138(13) 0.0038(11) 0.0042(10) 0.0012(11)
O1 0.0235(12) 0.0251(13) 0.0209(12) 0.0157(10) 0.0059(9) 0.0077(10)
N3 0.0131(12) 0.0152(13) 0.0142(12) 0.0065(11) 0.0007(10) 0.0013(10)
N2 0.0160(12) 0.0161(13) 0.0138(13) 0.0067(11) 0.0045(10) 0.0021(11)
N5 0.0125(12) 0.0156(13) 0.0144(12) 0.0073(11) 0.0056(10) 0.0062(10)
N1 0.0151(12) 0.0154(13) 0.0179(13) 0.0087(11) 0.0028(10) 0.0022(11)
C1 0.0151(15) 0.0111(15) 0.0253(17) 0.0064(13) 0.0065(13) 0.0012(12)
C3 0.0122(14) 0.0113(15) 0.0201(16) 0.0027(13) 0.0030(12) -0.0003(12)
C7 0.0170(16) 0.0225(18) 0.0287(18) 0.0094(15) 0.0038(14) 0.0064(14)
C5 0.0250(18) 0.0257(19) 0.044(2) 0.0194(17) 0.0155(16) 0.0152(15)
C4 0.0152(15) 0.0096(15) 0.0230(16) 0.0030(13) 0.0068(13) 0.0001(12)
C2 0.0126(14) 0.0148(16) 0.0192(16) 0.0038(13) 0.0044(12) 0.0005(12)
C8 0.0223(17) 0.0202(17) 0.0288(18) 0.0044(15) 0.0145(14) 0.0034(14)
C6 0.0213(16) 0.0283(19) 0.0229(17) 0.0065(15) 0.0099(14) 0.0078(15)
C10 0.0186(15) 0.0177(16) 0.0200(16) 0.0114(14) 0.0069(13) 0.0042(13)
C9 0.0174(15) 0.0184(16) 0.0149(15) 0.0082(13) 0.0052(12) 0.0069(13)
C12 0.0172(15) 0.0198(16) 0.0144(15) 0.0055(13) 0.0021(12) 0.0048(13)
C13 0.0152(14) 0.0161(16) 0.0145(15) 0.0066(13) 0.0029(12) 0.0020(12)
C11 0.0142(14) 0.0153(16) 0.0203(16) 0.0068(13) 0.0052(12) 0.0046(12)
C14 0.0202(16) 0.0169(17) 0.0250(18) 0.0076(15) 0.0024(14) 0.0023(13)
O5 0.0319(13) 0.0174(13) 0.0266(13) 0.0104(11) -0.0001(11) -0.0074(11)
O7 0.0333(14) 0.0267(14) 0.0277(15) 0.0137(12) 0.0052(13) -0.0070(11)
O6 0.0368(14) 0.0239(14) 0.0238(13) 0.0076(11) -0.0058(11) -0.0075(11)
N6 0.053(2) 0.032(2) 0.0355(19) 0.0137(17) -0.0054(17) -0.0109(17)
C16 0.036(2) 0.023(2) 0.0265(19) 0.0049(17) -0.0046(16) -0.0055(16)
C15 0.061(3) 0.026(2) 0.031(2) 0.0105(19) -0.003(2) -0.004(2)

loop_
_atom_type_symbol
_atom_type_description
_atom_type_scat_dispersion_real
_atom_type_scat_dispersion_imag
_atom_type_scat_source
C C 0.0033 0.0016 'International Tables Vol C Tables 4.2.6.8 and 6.1.1.4'
H H 0.0000 0.0000 'International Tables Vol C Tables 4.2.6.8 and 6.1.1.4'
N N 0.0061 0.0033 'International Tables Vol C Tables 4.2.6.8 and 6.1.1.4'
O O 0.0106 0.0060 'International Tables Vol C Tables 4.2.6.8 and 6.1.1.4'
Cl Cl 0.1484 0.1585 'International Tables Vol C Tables 4.2.6.8 and 6.1.1.4'
Co Co 0.3494 0.9721 'International Tables Vol C Tables 4.2.6.8 and 6.1.1.4'

loop_
_geom_angle_atom_site_label_1
_geom_angle_atom_site_label_2
_geom_angle_atom_site_label_3
_geom_angle
N3 Co1 N2 81.75(11)
N3 Co1 N4 98.62(11)
N2 Co1 N4 178.42(11)
N3 Co1 N1 177.92(11)
N2 Co1 N1 99.32(11)
N4 Co1 N1 80.26(11)
N3 Co1 N5 89.62(10)
N2 Co1 N5 89.45(10)
N4 Co1 N5 92.09(10)
N1 Co1 N5 92.17(10)
N3 Co1 Cl1 88.79(8)
N2 Co1 Cl1 89.45(8)
N4 Co1 Cl1 89.02(8)
N1 Co1 Cl1 89.44(8)
N5 Co1 Cl1 178.18(7)
N2 O2 H104 102(2)
N3 O3 H103 103(2)
N4 O4 H103 101(2)
C4 N4 O4 120.3(2)
C4 N4 Co1 117.5(2)
O4 N4 Co1 122.21(18)
N1 O1 H104 99(2)
C3 N3 O3 121.7(2)
C3 N3 Co1 116.5(2)
O3 N3 Co1 121.80(18)
C2 N2 O2 122.5(2)
C2 N2 Co1 116.1(2)
O2 N2 Co1 121.36(18)
C9 N5 C13 118.5(3)
C9 N5 Co1 120.1(2)
C13 N5 Co1 121.5(2)
C1 N1 O1 119.8(2)
C1 N1 Co1 117.2(2)
O1 N1 Co1 122.75(18)
N1 C1 C4 112.6(3)
N1 C1 C5 124.1(3)
C4 C1 C5 123.2(3)
N3 C3 C2 112.5(3)
N3 C3 C7 123.1(3)
C2 C3 C7 124.4(3)
C3 C7 H2A 109.5
C3 C7 H2B 109.5
H2A C7 H2B 109.5
C3 C7 H2C 109.5
H2A C7 H2C 109.5
H2B C7 H2C 109.5
C1 C5 H1A 109.5
C1 C5 H1B 109.5
H1A C5 H1B 109.5
C1 C5 H1C 109.5
H1A C5 H1C 109.5
H1B C5 H1C 109.5
N4 C4 C1 112.3(3)
N4 C4 C8 124.3(3)
C1 C4 C8 123.4(3)
N2 C2 C3 112.9(3)
N2 C2 C6 123.4(3)
C3 C2 C6 123.7(3)
C4 C8 H18A 109.5
C4 C8 H18B 109.5
H18A C8 H18B 109.5
C4 C8 H18C 109.5
H18A C8 H18C 109.5
H18B C8 H18C 109.5
C2 C6 H17A 109.5
C2 C6 H17B 109.5
H17A C6 H17B 109.5
C2 C6 H17C 109.5
H17A C6 H17C 109.5
H17B C6 H17C 109.5
C9 C10 C11 119.3(3)
C9 C10 H16A 120.4
C11 C10 H16A 120.4
N5 C9 C10 122.4(3)
N5 C9 H15A 118.8
C10 C9 H15A 118.8
C13 C12 C11 119.6(3)
C13 C12 H14A 120.2
C11 C12 H14A 120.2
N5 C13 C12 121.9(3)
N5 C13 H13A 119.0
C12 C13 H13A 119.0
C10 C11 C12 118.3(3)
C10 C11 C14 122.5(3)
C12 C11 C14 119.2(3)
O6 C14 O5 125.2(3)
O6 C14 C11 122.1(3)
O5 C14 C11 112.6(3)
C14 O5 H102 108(3)
H100 O7 H101 108(5)
N6 C16 C15 179.8(5)
C16 C15 H22A 110(4)
C16 C15 H22C 112(5)
H22A C15 H22C 108(5)
C16 C15 H22B 111(4)
H22A C15 H22B 110(5)
H22C C15 H22B 107(6)

loop_
_geom_bond_atom_site_label_1
_geom_bond_atom_site_label_2
_geom_bond_distance
Co1 N3 1.882(2)
Co1 N2 1.887(2)
Co1 N4 1.906(2)
Co1 N1 1.910(2)
Co1 N5 1.967(3)
Co1 Cl1 2.2304(9)
O2 N2 1.340(3)
O2 H104 1.257(8)
O3 N3 1.336(3)
O3 H103 1.239(8)
O4 N4 1.353(3)
O4 H103 1.235(8)
N4 C4 1.292(4)
O1 N1 1.365(3)
O1 H104 1.251(8)
N3 C3 1.297(4)
N2 C2 1.299(4)
N5 C9 1.345(4)
N5 C13 1.349(4)
N1 C1 1.290(4)
C1 C4 1.474(5)
C1 C5 1.491(4)
C3 C2 1.465(4)
C3 C7 1.491(4)
C7 H2A 0.9600
C7 H2B 0.9600
C7 H2C 0.9600
C5 H1A 0.9600
C5 H1B 0.9600
C5 H1C 0.9600
C4 C8 1.500(4)
C2 C6 1.493(4)
C8 H18A 0.9600
C8 H18B 0.9600
C8 H18C 0.9600
C6 H17A 0.9600
C6 H17B 0.9600
C6 H17C 0.9600
C10 C9 1.386(4)
C10 C11 1.389(4)
C10 H16A 0.9300
C9 H15A 0.9300
C12 C13 1.387(4)
C12 C11 1.387(4)
C12 H14A 0.9300
C13 H13A 0.9300
C11 C14 1.509(4)
C14 O6 1.207(4)
C14 O5 1.315(4)
O5 H102 0.84(5)
O7 H100 0.82(5)
O7 H101 0.82(6)
N6 C16 1.133(5)
C16 C15 1.454(6)
C15 H22A 0.85(6)
C15 H22C 0.95(7)
C15 H22B 0.97(7)
